data_4115774
loop_
_publ_author_name
'Shinobu Itoh'
'Hideki Bandoh'
'Motonobu Nakagawa'
'Shigenori Nagatomo'
'Teizo Kitagawa'
'Kenneth D. Karlin'
'Shunichi Fukuzumi'

_publ_section_title
;
 Formation, Characterization, and Reactivity of Bis(\m-oxo)dinickel(III)
 Complexes Supported by A Series of Bis[2-(2-pyridyl)ethyl]amine Ligands
;
_journal_name_full 'Journal of the American Chemical Society'
_journal_page_first 11168
_journal_page_last 11178
_journal_paper_doi 10.1021/ja0104094
_journal_volume 123
_journal_year 2001
_chemical_formula_sum 'C44 H52 Cl2 N6 Ni2 O10'
_chemical_formula_weight 1013.24
_space_group_IT_number 14
_symmetry_cell_setting monoclinic
_symmetry_Int_Tables_number 14
_symmetry_space_group_name_Hall '-P 2yn'
_symmetry_space_group_name_H-M 'P 1 21/n 1'
_cell_angle_alpha 90
_cell_angle_beta 105.302(3)
_cell_angle_gamma 90
_cell_formula_units_Z 2
_cell_length_a 10.2036(8)
_cell_length_b 16.656(1)
_cell_length_c 13.363(1)
_cell_measurement_reflns_used 9872
_cell_measurement_temperature 85.2
_cell_measurement_theta_max 20.8
_cell_measurement_theta_min 2.0
_cell_volume 2190.5(3)
_computing_cell_refinement PROCESS-AUTO
_computing_data_collection PROCESS-AUTO
_computing_data_reduction 'teXsan Ver. 1.10'
_computing_publication_material 'teXsan Ver. 1.10'
_computing_structure_refinement 'teXsan Ver. 1.10'
_computing_structure_solution SIR92
_diffrn_measured_fraction_theta_full 0.9986
_diffrn_measured_fraction_theta_max 0.9986
_diffrn_measurement_device_type 'Rigaku RAXIS-RAPID Imaging Plate'
_diffrn_measurement_method \w
_diffrn_radiation_type 'Mo K\a'
_diffrn_radiation_wavelength 0.7107
_diffrn_reflns_av_R_equivalents 0.081
_diffrn_reflns_limit_h_max 13
_diffrn_reflns_limit_h_min 0
_diffrn_reflns_limit_k_max 21
_diffrn_reflns_limit_k_min 0
_diffrn_reflns_limit_l_max 16
_diffrn_reflns_limit_l_min -17
_diffrn_reflns_number 5206
_diffrn_reflns_theta_full 27.48
_diffrn_reflns_theta_max 27.48
_exptl_absorpt_coefficient_mu 1.048
_exptl_absorpt_correction_type none
_exptl_crystal_colour blue
_exptl_crystal_density_diffrn 1.536
_exptl_crystal_description block
_exptl_crystal_size_max 0.200
_exptl_crystal_size_mid 0.100
_exptl_crystal_size_min 0.000
_refine_diff_density_max 0.62
_refine_diff_density_min -0.57
_refine_ls_extinction_method none
_refine_ls_goodness_of_fit_ref 0.712
_refine_ls_hydrogen_treatment refall
_refine_ls_number_parameters 450
_refine_ls_number_reflns 3274
_refine_ls_R_factor_gt 0.0411
_refine_ls_shift/su_max 2.6733
_refine_ls_structure_factor_coef F
_refine_ls_weighting_details 'w = 1/[\s^2^(Fo) + 0.00250|Fo|^2^]'
_refine_ls_weighting_scheme calc
_refine_ls_wR_factor_ref 0.0580
_reflns_number_gt 3274
_reflns_number_total 5032
_reflns_threshold_expression F^2^>3.0\s(F^2^)
_cod_data_source_file ja0104094_2.cif
_cod_data_source_block taki2
_cod_original_cell_volume 2190.6(3)
_cod_original_formula_sum 'C44 H52 Cl2 N6 O10 Ni2 '
_cod_database_code 4115774

loop_
_symmetry_equiv_pos_as_xyz
x,y,z
1/2-x,1/2+y,1/2-z
-x,-y,-z
1/2+x,1/2-y,1/2+z

loop_
_atom_site_label
_atom_site_type_symbol
_atom_site_fract_x
_atom_site_fract_y
_atom_site_fract_z
_atom_site_U_iso_or_equiv
_atom_site_adp_type
_atom_site_occupancy
_atom_site_calc_flag
Ni(1) Ni 0.89249(4) 0.03874(2) 0.90823(3) 0.01176(9) Uani 1.00 d
Cl(1) Cl 1.21244(8) -0.07113(5) 0.67810(7) 0.0199(2) Uani 1.00 d
O(1) O 0.9099(2) -0.0103(1) 1.0460(2) 0.0162(5) Uani 1.00 d
O(2) O 1.1414(3) -0.1432(2) 0.6350(2) 0.0335(8) Uani 1.00 d
O(3) O 1.3454(3) -0.0700(2) 0.6602(2) 0.0304(7) Uani 1.00 d
O(4) O 1.1367(3) -0.0020(2) 0.6299(3) 0.0407(9) Uani 1.00 d
O(5) O 1.2258(3) -0.0707(2) 0.7878(2) 0.0394(9) Uani 1.00 d
N(1) N 0.9349(3) 0.1193(2) 0.8048(2) 0.0149(6) Uani 1.00 d
N(2) N 0.7081(3) 0.0907(2) 0.9083(2) 0.0157(6) Uani 1.00 d
N(3) N 0.8146(3) -0.0514(2) 0.8015(2) 0.0118(6) Uani 1.00 d
C(1) C 1.0050(3) 0.1848(2) 0.8495(3) 0.0185(8) Uani 1.00 d
C(2) C 1.0577(3) 0.2413(2) 0.7964(3) 0.0206(8) Uani 1.00 d
C(3) C 1.0387(4) 0.2305(2) 0.6903(3) 0.0216(8) Uani 1.00 d
C(4) C 0.9684(3) 0.1641(2) 0.6428(3) 0.0198(8) Uani 1.00 d
C(5) C 0.9162(3) 0.1091(2) 0.7016(2) 0.0154(7) Uani 1.00 d
C(6) C 0.8354(3) 0.0379(2) 0.6509(2) 0.0166(7) Uani 1.00 d
C(7) C 0.8660(3) -0.0424(2) 0.7073(2) 0.0157(7) Uani 1.00 d
C(8) C 0.7021(4) 0.1692(2) 0.9332(2) 0.0192(8) Uani 1.00 d
C(9) C 0.5835(4) 0.2061(2) 0.9398(3) 0.0223(8) Uani 1.00 d
C(10) C 0.4653(4) 0.1616(2) 0.9189(3) 0.0260(9) Uani 1.00 d
C(11) C 0.4699(4) 0.0808(2) 0.8937(3) 0.0220(9) Uani 1.00 d
C(12) C 0.5934(3) 0.0463(2) 0.8905(2) 0.0169(7) Uani 1.00 d
C(13) C 0.6037(3) -0.0412(2) 0.8648(3) 0.0181(8) Uani 1.00 d
C(14) C 0.6632(3) -0.0546(2) 0.7726(3) 0.0157(7) Uani 1.00 d
C(15) C 0.8759(3) -0.1263(2) 0.8581(2) 0.0138(7) Uani 1.00 d
C(16) C 0.8393(4) -0.2063(2) 0.8006(3) 0.0232(8) Uani 1.00 d
C(17) C 0.9387(3) -0.2703(2) 0.8562(2) 0.0174(7) Uani 1.00 d
C(18) C 0.9125(3) -0.3180(2) 0.9343(3) 0.0191(8) Uani 1.00 d
C(19) C 1.0023(4) -0.3778(2) 0.9815(3) 0.0223(8) Uani 1.00 d
C(20) C 1.1197(4) -0.3906(2) 0.9512(3) 0.0221(8) Uani 1.00 d
C(21) C 1.1505(4) -0.3424(2) 0.8757(3) 0.0238(9) Uani 1.00 d
C(22) C 1.0608(4) -0.2819(2) 0.8292(3) 0.0216(8) Uani 1.00 d
H(1) H 1.014(4) 0.188(2) 0.922(3) 0.02(1) Uiso 1.00 calc
H(2) H 1.100(4) 0.283(3) 0.825(3) 0.02(1) Uiso 1.00 calc
H(3) H 1.078(4) 0.268(3) 0.654(3) 0.04(1) Uiso 1.00 calc
H(4) H 0.952(4) 0.157(3) 0.575(3) 0.01(1) Uiso 1.00 calc
H(5) H 0.852(4) 0.035(2) 0.584(3) 0.02(1) Uiso 1.00 calc
H(6) H 0.736(4) 0.049(2) 0.638(3) 0.011(10) Uiso 1.00 calc
H(7) H 0.833(4) -0.088(2) 0.653(3) 0.028(10) Uiso 1.00 calc
H(8) H 0.961(4) -0.050(2) 0.724(3) 0.008(10) Uiso 1.00 calc
H(9) H 0.783(4) 0.194(2) 0.948(3) 0.01(1) Uiso 1.00 calc
H(10) H 0.588(4) 0.260(3) 0.955(3) 0.02(1) Uiso 1.00 calc
H(11) H 0.380(4) 0.186(3) 0.922(3) 0.02(1) Uiso 1.00 calc
H(12) H 0.388(4) 0.050(3) 0.877(3) 0.03(1) Uiso 1.00 calc
H(13) H 0.650(4) -0.070(3) 0.925(3) 0.02(1) Uiso 1.00 calc
H(14) H 0.517(4) -0.062(3) 0.847(3) 0.01(1) Uiso 1.00 calc
H(15) H 0.631(4) -0.010(3) 0.724(3) 0.001(10) Uiso 1.00 calc
H(16) H 0.631(4) -0.108(2) 0.739(3) 0.025(10) Uiso 1.00 calc
H(17) H 0.975(4) -0.121(2) 0.874(3) 0.009(9) Uiso 1.00 calc
H(18) H 0.852(4) -0.127(2) 0.925(3) 0.017(9) Uiso 1.00 calc
H(19) H 0.848(4) -0.201(3) 0.728(3) 0.03(1) Uiso 1.00 calc
H(20) H 0.755(4) -0.225(3) 0.788(3) 0.03(1) Uiso 1.00 calc
H(21) H 0.827(4) -0.306(2) 0.954(3) 0.03(1) Uiso 1.00 calc
H(22) H 0.979(4) -0.406(3) 1.031(3) 0.03(1) Uiso 1.00 calc
H(23) H 1.170(4) -0.431(3) 0.974(3) 0.02(1) Uiso 1.00 calc
H(24) H 1.240(4) -0.349(3) 0.842(3) 0.03(1) Uiso 1.00 calc
H(25) H 1.079(4) -0.248(3) 0.781(3) 0.03(1) Uiso 1.00 calc
H(26) H 0.866(4) -0.009(2) 1.077(3) -0.005(10) Uiso 1.00 calc
O(1*) O 1.0901(2) 0.0103(1) 0.9540(2) 0.0162(5) Uani 1.00 d
Ni(1*) Ni 1.10751(4) -0.03874(2) 1.09177(3) 0.01176(9) Uani 1.00 d
H(26*) H 1.134(4) 0.009(2) 0.923(3) -0.005(10) Uiso 1.00 calc
N(1*) N 1.0651(3) -0.1193(2) 1.1952(2) 0.0149(6) Uani 1.00 d
N(2*) N 1.2919(3) -0.0907(2) 1.0917(2) 0.0157(6) Uani 1.00 d
N(3*) N 1.1854(3) 0.0514(2) 1.1985(2) 0.0118(6) Uani 1.00 d
C(1*) C 0.9950(3) -0.1848(2) 1.1505(3) 0.0185(8) Uani 1.00 d
C(5*) C 1.0838(3) -0.1091(2) 1.2984(2) 0.0154(7) Uani 1.00 d
C(8*) C 1.2979(4) -0.1692(2) 1.0668(2) 0.0192(8) Uani 1.00 d
C(12*) C 1.4066(3) -0.0463(2) 1.1095(2) 0.0169(7) Uani 1.00 d
C(7*) C 1.1340(3) 0.0424(2) 1.2927(2) 0.0157(7) Uani 1.00 d
C(14*) C 1.3368(3) 0.0546(2) 1.2274(3) 0.0157(7) Uani 1.00 d
C(15*) C 1.1241(3) 0.1263(2) 1.1419(2) 0.0138(7) Uani 1.00 d
C(2*) C 0.9423(3) -0.2413(2) 1.2036(3) 0.0206(8) Uani 1.00 d
H(1*) H 0.986(4) -0.188(2) 1.078(3) 0.02(1) Uiso 1.00 calc
C(4*) C 1.0316(3) -0.1641(2) 1.3572(3) 0.0198(8) Uani 1.00 d
C(6*) C 1.1646(3) -0.0379(2) 1.3491(2) 0.0166(7) Uani 1.00 d
C(9*) C 1.4165(4) -0.2061(2) 1.0602(3) 0.0223(8) Uani 1.00 d
H(9*) H 1.217(4) -0.194(2) 1.052(3) 0.01(1) Uiso 1.00 calc
C(11*) C 1.5301(4) -0.0808(2) 1.1063(3) 0.0220(9) Uani 1.00 d
C(13*) C 1.3963(3) 0.0412(2) 1.1352(3) 0.0181(8) Uani 1.00 d
H(7*) H 1.167(4) 0.088(2) 1.347(3) 0.028(10) Uiso 1.00 calc
H(8*) H 1.039(4) 0.050(2) 1.276(3) 0.008(10) Uiso 1.00 calc
H(15*) H 1.369(4) 0.010(3) 1.276(3) 0.001(10) Uiso 1.00 calc
H(16*) H 1.369(4) 0.108(2) 1.261(3) 0.025(10) Uiso 1.00 calc
C(16*) C 1.1607(4) 0.2063(2) 1.1994(3) 0.0232(8) Uani 1.00 d
H(17*) H 1.025(4) 0.121(2) 1.126(3) 0.009(9) Uiso 1.00 calc
H(18*) H 1.148(4) 0.127(2) 1.075(3) 0.017(9) Uiso 1.00 calc
C(3*) C 0.9613(4) -0.2305(2) 1.3097(3) 0.0216(8) Uani 1.00 d
H(2*) H 0.900(4) -0.283(3) 1.175(3) 0.02(1) Uiso 1.00 calc
H(4*) H 1.048(4) -0.157(3) 1.425(3) 0.01(1) Uiso 1.00 calc
H(5*) H 1.148(4) -0.035(2) 1.416(3) 0.02(1) Uiso 1.00 calc
H(6*) H 1.264(4) -0.049(2) 1.362(3) 0.011(10) Uiso 1.00 calc
C(10*) C 1.5347(4) -0.1616(2) 1.0811(3) 0.0260(9) Uani 1.00 d
H(10*) H 1.412(4) -0.260(3) 1.045(3) 0.02(1) Uiso 1.00 calc
H(12*) H 1.612(4) -0.050(3) 1.123(3) 0.03(1) Uiso 1.00 calc
H(13*) H 1.350(4) 0.070(3) 1.075(3) 0.02(1) Uiso 1.00 calc
H(14*) H 1.483(4) 0.062(3) 1.153(3) 0.01(1) Uiso 1.00 calc
C(17*) C 1.0613(3) 0.2703(2) 1.1438(2) 0.0174(7) Uani 1.00 d
H(19*) H 1.152(4) 0.201(3) 1.272(3) 0.03(1) Uiso 1.00 calc
H(20*) H 1.245(4) 0.225(3) 1.212(3) 0.03(1) Uiso 1.00 calc
H(3*) H 0.922(4) -0.268(3) 1.346(3) 0.04(1) Uiso 1.00 calc
H(11*) H 1.620(4) -0.186(3) 1.078(3) 0.02(1) Uiso 1.00 calc
C(18*) C 1.0875(3) 0.3180(2) 1.0657(3) 0.0191(8) Uani 1.00 d
C(22*) C 0.9392(4) 0.2819(2) 1.1708(3) 0.0216(8) Uani 1.00 d
C(19*) C 0.9977(4) 0.3778(2) 1.0185(3) 0.0223(8) Uani 1.00 d
H(21*) H 1.173(4) 0.306(2) 1.046(3) 0.03(1) Uiso 1.00 calc
C(21*) C 0.8495(4) 0.3424(2) 1.1243(3) 0.0238(9) Uani 1.00 d
H(25*) H 0.921(4) 0.248(3) 1.219(3) 0.03(1) Uiso 1.00 calc
C(20*) C 0.8803(4) 0.3906(2) 1.0488(3) 0.0221(8) Uani 1.00 d
H(22*) H 1.021(4) 0.406(3) 0.969(3) 0.03(1) Uiso 1.00 calc
H(24*) H 0.760(4) 0.349(3) 1.158(3) 0.03(1) Uiso 1.00 calc
H(23*) H 0.830(4) 0.431(3) 1.026(3) 0.02(1) Uiso 1.00 calc

loop_
_atom_site_aniso_label
_atom_site_aniso_U_11
_atom_site_aniso_U_22
_atom_site_aniso_U_33
_atom_site_aniso_U_12
_atom_site_aniso_U_13
_atom_site_aniso_U_23
Ni(1) 0.0119(2) 0.0103(2) 0.0125(2) 0.0003(2) 0.0021(1) 0.0001(2)
Cl(1) 0.0157(4) 0.0174(4) 0.0289(4) 0.0006(3) 0.0096(3) 0.0018(3)
O(1) 0.017(1) 0.016(1) 0.015(1) 0.0040(9) 0.0021(8) 0.0022(9)
O(2) 0.032(1) 0.026(1) 0.042(2) -0.008(1) 0.009(1) -0.007(1)
O(3) 0.021(1) 0.030(1) 0.046(2) 0.006(1) 0.019(1) 0.009(1)
O(4) 0.027(1) 0.027(2) 0.073(2) 0.011(1) 0.022(1) 0.020(2)
O(5) 0.029(2) 0.061(2) 0.030(1) -0.006(1) 0.011(1) -0.006(1)
N(1) 0.012(1) 0.015(1) 0.017(1) 0.000(1) 0.0025(9) 0.002(1)
N(2) 0.018(1) 0.014(1) 0.016(1) 0.004(1) 0.004(1) 0.000(1)
N(3) 0.010(1) 0.011(1) 0.013(1) 0.0012(10) 0.0003(9) -0.0005(10)
C(1) 0.019(2) 0.017(2) 0.017(1) -0.003(1) 0.001(1) -0.002(1)
C(2) 0.021(2) 0.013(1) 0.027(2) -0.005(1) 0.006(1) -0.002(1)
C(3) 0.024(2) 0.017(2) 0.024(2) -0.002(1) 0.007(1) 0.004(1)
C(4) 0.019(2) 0.021(2) 0.019(1) 0.001(1) 0.006(1) 0.003(1)
C(5) 0.013(1) 0.015(1) 0.017(1) 0.003(1) 0.002(1) 0.000(1)
C(6) 0.017(1) 0.014(1) 0.016(1) -0.004(1) 0.001(1) 0.003(1)
C(7) 0.016(1) 0.015(1) 0.016(1) 0.002(1) 0.003(1) 0.000(1)
C(8) 0.025(2) 0.017(2) 0.015(1) 0.004(1) 0.004(1) 0.002(1)
C(9) 0.033(2) 0.019(2) 0.017(1) 0.008(2) 0.009(1) 0.002(1)
C(10) 0.022(2) 0.033(2) 0.026(2) 0.014(2) 0.012(1) 0.006(2)
C(11) 0.018(2) 0.026(2) 0.024(2) 0.006(1) 0.009(1) 0.004(1)
C(12) 0.016(1) 0.022(2) 0.014(1) 0.002(1) 0.006(1) 0.002(1)
C(13) 0.016(1) 0.019(2) 0.022(2) 0.000(1) 0.008(1) 0.003(1)
C(14) 0.012(1) 0.015(2) 0.020(1) -0.001(1) 0.004(1) -0.001(1)
C(15) 0.015(1) 0.008(1) 0.017(1) -0.001(1) 0.000(1) 0.001(1)
C(16) 0.024(2) 0.013(2) 0.026(2) 0.001(1) -0.005(1) 0.000(1)
C(17) 0.021(2) 0.009(1) 0.018(1) 0.000(1) -0.001(1) -0.005(1)
C(18) 0.019(2) 0.017(2) 0.021(2) -0.001(1) 0.003(1) -0.005(1)
C(19) 0.030(2) 0.016(2) 0.017(1) -0.007(1) -0.001(1) 0.003(1)
C(20) 0.027(2) 0.014(2) 0.022(2) 0.005(1) 0.000(1) 0.000(1)
C(21) 0.020(2) 0.026(2) 0.026(2) 0.004(1) 0.006(1) -0.007(1)
C(22) 0.029(2) 0.015(2) 0.020(2) -0.002(1) 0.006(1) 0.000(1)
O(1*) 0.017(1) 0.016(1) 0.015(1) 0.0040(9) 0.0021(8) 0.0022(9)
Ni(1*) 0.0119(2) 0.0103(2) 0.0125(2) 0.0003(2) 0.0021(1) 0.0001(2)
N(1*) 0.012(1) 0.015(1) 0.017(1) 0.000(1) 0.0025(9) 0.002(1)
N(2*) 0.018(1) 0.014(1) 0.016(1) 0.004(1) 0.004(1) 0.000(1)
N(3*) 0.010(1) 0.011(1) 0.013(1) 0.0012(10) 0.0003(9) -0.0005(10)
C(1*) 0.019(2) 0.017(2) 0.017(1) -0.003(1) 0.001(1) -0.002(1)
C(5*) 0.013(1) 0.015(1) 0.017(1) 0.003(1) 0.002(1) 0.000(1)
C(8*) 0.025(2) 0.017(2) 0.015(1) 0.004(1) 0.004(1) 0.002(1)
C(12*) 0.016(1) 0.022(2) 0.014(1) 0.002(1) 0.006(1) 0.002(1)
C(7*) 0.016(1) 0.015(1) 0.016(1) 0.002(1) 0.003(1) 0.000(1)
C(14*) 0.012(1) 0.015(2) 0.020(1) -0.001(1) 0.004(1) -0.001(1)
C(15*) 0.015(1) 0.008(1) 0.017(1) -0.001(1) 0.000(1) 0.001(1)
C(2*) 0.021(2) 0.013(1) 0.027(2) -0.005(1) 0.006(1) -0.002(1)
C(4*) 0.019(2) 0.021(2) 0.019(1) 0.001(1) 0.006(1) 0.003(1)
C(6*) 0.017(1) 0.014(1) 0.016(1) -0.004(1) 0.001(1) 0.003(1)
C(9*) 0.033(2) 0.019(2) 0.017(1) 0.008(2) 0.009(1) 0.002(1)
C(11*) 0.018(2) 0.026(2) 0.024(2) 0.006(1) 0.009(1) 0.004(1)
C(13*) 0.016(1) 0.019(2) 0.022(2) 0.000(1) 0.008(1) 0.003(1)
C(16*) 0.024(2) 0.013(2) 0.026(2) 0.001(1) -0.005(1) 0.000(1)
C(3*) 0.024(2) 0.017(2) 0.024(2) -0.002(1) 0.007(1) 0.004(1)
C(10*) 0.022(2) 0.033(2) 0.026(2) 0.014(2) 0.012(1) 0.006(2)
C(17*) 0.021(2) 0.009(1) 0.018(1) 0.000(1) -0.001(1) -0.005(1)
C(18*) 0.019(2) 0.017(2) 0.021(2) -0.001(1) 0.003(1) -0.005(1)
C(22*) 0.029(2) 0.015(2) 0.020(2) -0.002(1) 0.006(1) 0.000(1)
C(19*) 0.030(2) 0.016(2) 0.017(1) -0.007(1) -0.001(1) 0.003(1)
C(21*) 0.020(2) 0.026(2) 0.026(2) 0.004(1) 0.006(1) -0.007(1)
C(20*) 0.027(2) 0.014(2) 0.022(2) 0.005(1) 0.000(1) 0.000(1)

loop_
_atom_type_symbol
_atom_type_description
_atom_type_scat_dispersion_real
_atom_type_scat_dispersion_imag
_atom_type_scat_source
C C 0.003 0.002
;International Tables for Crystallography
(1992, Vol. C, Tables 4.2.6.8 and 6.1.1.1)
;
N N 0.006 0.003
;International Tables for Crystallography
(1992, Vol. C, Tables 4.2.6.8 and 6.1.1.1)
;
O O 0.011 0.006
;International Tables for Crystallography
(1992, Vol. C, Tables 4.2.6.8 and 6.1.1.1)
;
Cl Cl 0.148 0.159
;International Tables for Crystallography
(1992, Vol. C, Tables 4.2.6.8 and 6.1.1.1)
;
Ni Ni 0.339 1.112
;International Tables for Crystallography
(1992, Vol. C, Tables 4.2.6.8 and 6.1.1.1)
;
H H 0.000 0.000
;International Tables for Crystallography
(1992, Vol. C, Table 6.1.1.2)
;

loop_
_geom_angle_atom_site_label_1
_geom_angle_atom_site_label_2
_geom_angle_atom_site_label_3
_geom_angle
_geom_angle_site_symmetry_2
_geom_angle_site_symmetry_3
_geom_angle_publ_flag
O(1) Ni(1) O(1) 77.4(1) 1_555 3_757 yes
O(1) Ni(1) N(1) 155.94(9) 1_555 1_555 yes
O(1) Ni(1) N(2) 91.7(1) 1_555 1_555 yes
O(1) Ni(1) N(3) 105.30(10) 1_555 1_555 yes
O(1) Ni(1) N(1) 89.2(1) 3_757 1_555 yes
O(1) Ni(1) N(2) 160.03(10) 3_757 1_555 yes
O(1) Ni(1) N(3) 102.15(10) 3_757 1_555 yes
N(1) Ni(1) N(2) 94.6(1) 1_555 1_555 yes
N(1) Ni(1) N(3) 96.9(1) 1_555 1_555 yes
N(2) Ni(1) N(3) 96.8(1) 1_555 1_555 yes
O(2) Cl(1) O(3) 110.0(2) 1_555 1_555 yes
O(2) Cl(1) O(4) 109.5(2) 1_555 1_555 yes
O(2) Cl(1) O(5) 108.3(2) 1_555 1_555 yes
O(3) Cl(1) O(4) 109.5(2) 1_555 1_555 yes
O(3) Cl(1) O(5) 109.2(2) 1_555 1_555 yes
O(4) Cl(1) O(5) 110.4(2) 1_555 1_555 yes
Ni(1) O(1) Ni(1) 102.6(1) 1_555 3_757 yes
Ni(1) N(1) C(1) 114.2(2) 1_555 1_555 yes
Ni(1) N(1) C(5) 127.4(2) 1_555 1_555 yes
C(1) N(1) C(5) 117.8(3) 1_555 1_555 yes
Ni(1) N(2) C(8) 120.2(2) 1_555 1_555 yes
Ni(1) N(2) C(12) 121.1(2) 1_555 1_555 yes
C(8) N(2) C(12) 118.5(3) 1_555 1_555 yes
Ni(1) N(3) C(7) 110.5(2) 1_555 1_555 yes
Ni(1) N(3) C(14) 112.7(2) 1_555 1_555 yes
Ni(1) N(3) C(15) 102.8(2) 1_555 1_555 yes
C(7) N(3) C(14) 110.8(2) 1_555 1_555 yes
C(7) N(3) C(15) 108.4(2) 1_555 1_555 yes
C(14) N(3) C(15) 111.4(2) 1_555 1_555 yes
N(1) C(1) C(2) 123.9(3) 1_555 1_555 yes
C(1) C(2) C(3) 118.1(3) 1_555 1_555 yes
C(2) C(3) C(4) 119.2(3) 1_555 1_555 yes
C(3) C(4) C(5) 119.7(3) 1_555 1_555 yes
N(1) C(5) C(4) 121.2(3) 1_555 1_555 yes
N(1) C(5) C(6) 118.2(3) 1_555 1_555 yes
C(4) C(5) C(6) 120.6(3) 1_555 1_555 yes
C(5) C(6) C(7) 117.0(2) 1_555 1_555 yes
N(3) C(7) C(6) 115.6(3) 1_555 1_555 yes
N(2) C(8) C(9) 122.9(3) 1_555 1_555 yes
C(8) C(9) C(10) 118.8(3) 1_555 1_555 yes
C(9) C(10) C(11) 119.0(4) 1_555 1_555 yes
C(10) C(11) C(12) 119.6(3) 1_555 1_555 yes
N(2) C(12) C(11) 121.1(3) 1_555 1_555 yes
N(2) C(12) C(13) 117.4(3) 1_555 1_555 yes
C(11) C(12) C(13) 121.5(3) 1_555 1_555 yes
C(12) C(13) C(14) 113.0(3) 1_555 1_555 yes
N(3) C(14) C(13) 113.0(2) 1_555 1_555 yes
N(3) C(15) C(16) 117.0(2) 1_555 1_555 yes
C(15) C(16) C(17) 108.7(2) 1_555 1_555 yes
C(16) C(17) C(18) 122.0(3) 1_555 1_555 yes
C(16) C(17) C(22) 119.7(3) 1_555 1_555 yes
C(18) C(17) C(22) 118.3(3) 1_555 1_555 yes
C(17) C(18) C(19) 121.1(4) 1_555 1_555 yes
C(18) C(19) C(20) 119.9(3) 1_555 1_555 yes
C(19) C(20) C(21) 120.3(3) 1_555 1_555 yes
C(20) C(21) C(22) 119.6(4) 1_555 1_555 yes
C(17) C(22) C(21) 120.7(3) 1_555 1_555 yes

loop_
_geom_bond_atom_site_label_1
_geom_bond_atom_site_label_2
_geom_bond_distance
_geom_bond_site_symmetry_2
_geom_bond_publ_flag
Ni(1) O(1) 1.979(2) . yes
Ni(1) O(1) 2.003(2) 3_757 yes
Ni(1) N(1) 2.052(3) . yes
Ni(1) N(2) 2.071(3) . yes
Ni(1) N(3) 2.079(3) . yes
Cl(1) O(2) 1.441(3) . yes
Cl(1) O(3) 1.438(3) . yes
Cl(1) O(4) 1.440(3) . yes
Cl(1) O(5) 1.436(3) . yes
N(1) C(1) 1.354(4) . yes
N(1) C(5) 1.353(4) . yes
N(2) C(8) 1.354(4) . yes
N(2) C(12) 1.351(4) . yes
N(3) C(7) 1.494(4) . yes
N(3) C(14) 1.491(4) . yes
N(3) C(15) 1.506(4) . yes
C(1) C(2) 1.371(5) . yes
C(2) C(3) 1.391(5) . yes
C(3) C(4) 1.379(5) . yes
C(4) C(5) 1.400(5) . yes
C(5) C(6) 1.500(4) . yes
C(6) C(7) 1.526(4) . yes
C(8) C(9) 1.381(6) . yes
C(9) C(10) 1.380(5) . yes
C(10) C(11) 1.392(6) . yes
C(11) C(12) 1.396(5) . yes
C(12) C(13) 1.507(5) . yes
C(13) C(14) 1.527(5) . yes
C(15) C(16) 1.534(5) . yes
C(16) C(17) 1.522(5) . yes
C(17) C(18) 1.394(5) . yes
C(17) C(22) 1.398(6) . yes
C(18) C(19) 1.387(5) . yes
C(19) C(20) 1.379(6) . yes
C(20) C(21) 1.389(6) . yes
C(21) C(22) 1.393(5) . yes

loop_
_geom_contact_atom_site_label_1
_geom_contact_atom_site_label_2
_geom_contact_distance
_geom_contact_site_symmetry_2
O(1) O(5) 3.209(4) 3_757
O(2) C(9) 3.371(5) 2_646
O(2) C(10) 3.444(5) 2_646
O(2) C(2) 3.533(4) 2_746
O(3) C(14) 3.204(4) 1_655
O(3) C(13) 3.294(4) 1_655
O(3) C(2) 3.300(4) 2_746
O(3) C(19) 3.323(5) 4_544
O(3) C(20) 3.399(5) 2_756
O(4) C(6) 3.230(5) .
O(4) C(5) 3.247(5) .
O(4) C(7) 3.265(5) .
O(4) C(4) 3.285(5) .
O(4) C(21) 3.446(5) 2_756
O(4) C(20) 3.495(5) 2_756
O(5) C(11) 3.565(5) 1_655
O(5) C(7) 3.575(4) .
C(5) C(18) 3.579(4) 2_656
C(6) C(18) 3.454(5) 2_656
C(9) C(22) 3.512(5) 2_656
C(10) C(22) 3.389(5) 2_656
C(11) C(13) 3.563(5) 3_657

loop_
_geom_torsion_atom_site_label_1
_geom_torsion_atom_site_label_2
_geom_torsion_atom_site_label_3
_geom_torsion_atom_site_label_4
_geom_torsion
_geom_torsion_site_symmetry_1
_geom_torsion_site_symmetry_2
_geom_torsion_site_symmetry_3
_geom_torsion_site_symmetry_4
_geom_torsion_publ_flag
Ni(1) O(1) Ni(1) O(1) 0.0 1_555 1_555 3_757 3_757 yes
Ni(1) O(1) Ni(1) N(1) -159.9(1) 1_555 1_555 3_757 3_757 yes
Ni(1) O(1) Ni(1) N(2) -58.5(3) 1_555 1_555 3_757 3_757 yes
Ni(1) O(1) Ni(1) N(3) 103.2(1) 1_555 1_555 3_757 3_757 yes
Ni(1) O(1) Ni(1) O(1) 0.0 1_555 3_757 3_757 1_555 yes
Ni(1) O(1) Ni(1) N(1) 57.6(3) 1_555 3_757 3_757 3_757 yes
Ni(1) O(1) Ni(1) N(2) 163.1(1) 1_555 3_757 3_757 3_757 yes
Ni(1) O(1) Ni(1) N(3) -99.3(1) 1_555 3_757 3_757 3_757 yes
Ni(1) N(1) C(1) C(2) 172.0(3) 1_555 1_555 1_555 1_555 yes
Ni(1) N(1) C(5) C(4) -170.2(2) 1_555 1_555 1_555 1_555 yes
Ni(1) N(1) C(5) C(6) 11.0(4) 1_555 1_555 1_555 1_555 yes
Ni(1) N(2) C(8) C(9) -176.6(3) 1_555 1_555 1_555 1_555 yes
Ni(1) N(2) C(12) C(11) 178.0(2) 1_555 1_555 1_555 1_555 yes
Ni(1) N(2) C(12) C(13) -3.3(4) 1_555 1_555 1_555 1_555 yes
Ni(1) N(3) C(7) C(6) -57.4(3) 1_555 1_555 1_555 1_555 yes
Ni(1) N(3) C(14) C(13) -40.3(3) 1_555 1_555 1_555 1_555 yes
Ni(1) N(3) C(15) C(16) -179.9(3) 1_555 1_555 1_555 1_555 yes
O(1) Ni(1) O(1) Ni(1) 0.0 1_555 1_555 3_757 3_757 yes
O(1) Ni(1) N(1) C(1) -14.6(4) 1_555 1_555 1_555 1_555 yes
O(1) Ni(1) N(1) C(5) 156.4(3) 1_555 1_555 1_555 1_555 yes
O(1) Ni(1) N(2) C(8) 100.2(2) 1_555 1_555 1_555 1_555 yes
O(1) Ni(1) N(2) C(12) -75.4(2) 1_555 1_555 1_555 1_555 yes
O(1) Ni(1) N(3) C(7) -148.2(2) 1_555 1_555 1_555 1_555 yes
O(1) Ni(1) N(3) C(14) 87.3(2) 1_555 1_555 1_555 1_555 yes
O(1) Ni(1) N(3) C(15) -32.8(2) 1_555 1_555 1_555 1_555 yes
O(1) Ni(1) O(1) Ni(1) 0.0 1_555 3_757 3_757 1_555 yes
O(1) Ni(1) N(1) C(1) 70.1(2) 1_555 3_757 3_757 3_757 yes
O(1) Ni(1) N(1) C(5) -100.9(3) 1_555 3_757 3_757 3_757 yes
O(1) Ni(1) N(2) C(8) -43.9(5) 1_555 3_757 3_757 3_757 yes
O(1) Ni(1) N(2) C(12) 131.7(3) 1_555 3_757 3_757 3_757 yes
O(1) Ni(1) N(3) C(7) 68.1(2) 1_555 3_757 3_757 3_757 yes
O(1) Ni(1) N(3) C(14) -167.4(2) 1_555 3_757 3_757 3_757 yes
O(1) Ni(1) N(3) C(15) -47.3(2) 1_555 3_757 3_757 3_757 yes
N(1) Ni(1) N(2) C(8) -56.5(3) 1_555 1_555 1_555 1_555 yes
N(1) Ni(1) N(2) C(12) 127.9(2) 1_555 1_555 1_555 1_555 yes
N(1) Ni(1) N(3) C(7) 22.5(2) 1_555 1_555 1_555 1_555 yes
N(1) Ni(1) N(3) C(14) -102.0(2) 1_555 1_555 1_555 1_555 yes
N(1) Ni(1) N(3) C(15) 138.0(2) 1_555 1_555 1_555 1_555 yes
N(1) C(1) C(2) C(3) -0.3(5) 1_555 1_555 1_555 1_555 yes
N(1) C(5) C(4) C(3) -0.8(5) 1_555 1_555 1_555 1_555 yes
N(1) C(5) C(6) C(7) -44.2(4) 1_555 1_555 1_555 1_555 yes
N(2) Ni(1) N(1) C(1) 90.2(2) 1_555 1_555 1_555 1_555 yes
N(2) Ni(1) N(1) C(5) -98.7(3) 1_555 1_555 1_555 1_555 yes
N(2) Ni(1) N(3) C(7) 118.1(2) 1_555 1_555 1_555 1_555 yes
N(2) Ni(1) N(3) C(14) -6.4(2) 1_555 1_555 1_555 1_555 yes
N(2) Ni(1) N(3) C(15) -126.5(2) 1_555 1_555 1_555 1_555 yes
N(2) C(8) C(9) C(10) -0.8(5) 1_555 1_555 1_555 1_555 yes
N(2) C(12) C(11) C(10) -2.1(5) 1_555 1_555 1_555 1_555 yes
N(2) C(12) C(13) C(14) -55.1(4) 1_555 1_555 1_555 1_555 yes
N(3) Ni(1) N(1) C(1) -172.3(2) 1_555 1_555 1_555 1_555 yes
N(3) Ni(1) N(1) C(5) -1.3(3) 1_555 1_555 1_555 1_555 yes
N(3) Ni(1) N(2) C(8) -154.1(2) 1_555 1_555 1_555 1_555 yes
N(3) Ni(1) N(2) C(12) 30.3(3) 1_555 1_555 1_555 1_555 yes
N(3) C(7) C(6) C(5) 73.9(4) 1_555 1_555 1_555 1_555 yes
N(3) C(14) C(13) C(12) 82.1(3) 1_555 1_555 1_555 1_555 yes
N(3) C(15) C(16) C(17) 164.6(3) 1_555 1_555 1_555 1_555 yes
C(1) N(1) C(5) C(4) 0.5(5) 1_555 1_555 1_555 1_555 yes
C(1) N(1) C(5) C(6) -178.3(3) 1_555 1_555 1_555 1_555 yes
C(1) C(2) C(3) C(4) 0.0(5) 1_555 1_555 1_555 1_555 yes
C(2) C(1) N(1) C(5) 0.1(5) 1_555 1_555 1_555 1_555 yes
C(2) C(3) C(4) C(5) 0.6(5) 1_555 1_555 1_555 1_555 yes
C(3) C(4) C(5) C(6) 177.9(3) 1_555 1_555 1_555 1_555 yes
C(4) C(5) C(6) C(7) 137.0(3) 1_555 1_555 1_555 1_555 yes
C(6) C(7) N(3) C(14) 68.1(3) 1_555 1_555 1_555 1_555 yes
C(6) C(7) N(3) C(15) -169.3(2) 1_555 1_555 1_555 1_555 yes
C(7) N(3) C(14) C(13) -164.6(3) 1_555 1_555 1_555 1_555 yes
C(7) N(3) C(15) C(16) -62.9(4) 1_555 1_555 1_555 1_555 yes
C(8) N(2) C(12) C(11) 2.4(5) 1_555 1_555 1_555 1_555 yes
C(8) N(2) C(12) C(13) -178.9(3) 1_555 1_555 1_555 1_555 yes
C(8) C(9) C(10) C(11) 1.0(5) 1_555 1_555 1_555 1_555 yes
C(9) C(8) N(2) C(12) -0.9(5) 1_555 1_555 1_555 1_555 yes
C(9) C(10) C(11) C(12) 0.4(5) 1_555 1_555 1_555 1_555 yes
C(10) C(11) C(12) C(13) 179.2(3) 1_555 1_555 1_555 1_555 yes
C(11) C(12) C(13) C(14) 123.6(3) 1_555 1_555 1_555 1_555 yes
C(13) C(14) N(3) C(15) 74.7(3) 1_555 1_555 1_555 1_555 yes
C(14) N(3) C(15) C(16) 59.2(4) 1_555 1_555 1_555 1_555 yes
C(15) C(16) C(17) C(18) 91.4(4) 1_555 1_555 1_555 1_555 yes
C(15) C(16) C(17) C(22) -88.2(4) 1_555 1_555 1_555 1_555 yes
C(16) C(17) C(18) C(19) 177.9(3) 1_555 1_555 1_555 1_555 yes
C(16) C(17) C(22) C(21) -177.1(3) 1_555 1_555 1_555 1_555 yes
C(17) C(18) C(19) C(20) -0.1(5) 1_555 1_555 1_555 1_555 yes
C(17) C(22) C(21) C(20) -1.4(5) 1_555 1_555 1_555 1_555 yes
C(18) C(17) C(22) C(21) 3.2(5) 1_555 1_555 1_555 1_555 yes
C(18) C(19) C(20) C(21) 2.0(5) 1_555 1_555 1_555 1_555 yes
C(19) C(18) C(17) C(22) -2.5(5) 1_555 1_555 1_555 1_555 yes
C(19) C(20) C(21) C(22) -1.2(5) 1_555 1_555 1_555 1_555 yes
